data_7112960
loop_
_publ_author_name
'Chen, Jing'
'Neels, Antonia'
'Fromm, Katharina M.'

_publ_section_title
;
 Excimer formation in crystalline and nanostructured coordination
 polymers.
;
_journal_issue 43
_journal_name_full 'Chemical communications (Cambridge, England)'
_journal_page_first 8282
_journal_page_last 8284
_journal_paper_doi 10.1039/c0cc03011b
_journal_volume 46
_journal_year 2010
_chemical_formula_sum 'C28 H20 Ag N3 O7'
_chemical_formula_weight 618.34
_chemical_name_systematic
;
?
;
_space_group_IT_number 14
_symmetry_cell_setting monoclinic
_symmetry_space_group_name_Hall '-P 2ybc'
_symmetry_space_group_name_H-M 'P 1 21/c 1'
_atom_sites_solution_hydrogens geom
_atom_sites_solution_primary direct
_atom_sites_solution_secondary difmap
_audit_creation_method SHELXL-97
_cell_angle_alpha 90.00
_cell_angle_beta 92.45(3)
_cell_angle_gamma 90.00
_cell_formula_units_Z 4
_cell_length_a 14.988(3)
_cell_length_b 12.305(3)
_cell_length_c 13.071(3)
_cell_measurement_reflns_used 106439
_cell_measurement_temperature 173(2)
_cell_measurement_theta_max 26.09
_cell_measurement_theta_min 1.36
_cell_volume 2408.4(9)
_computing_cell_refinement Xred
_computing_data_collection Stoe
_computing_data_reduction Xred
_computing_molecular_graphics Diamond
_computing_publication_material Word
_computing_structure_refinement 'SHELXL-97 (Sheldrick, 1997)'
_computing_structure_solution 'SHELXS-97 (Sheldrick, 1990)'
_diffrn_ambient_temperature 173(2)
_diffrn_measured_fraction_theta_full 0.999
_diffrn_measured_fraction_theta_max 0.999
_diffrn_measurement_device_type 'Stoe IPDS'
_diffrn_measurement_method 'Omega scan'
_diffrn_radiation_monochromator graphite
_diffrn_radiation_source 'fine-focus sealed tube'
_diffrn_radiation_type MoK\a
_diffrn_radiation_wavelength 0.71073
_diffrn_reflns_av_R_equivalents 0.0619
_diffrn_reflns_av_sigmaI/netI 0.0162
_diffrn_reflns_limit_h_max 18
_diffrn_reflns_limit_h_min -18
_diffrn_reflns_limit_k_max 14
_diffrn_reflns_limit_k_min -14
_diffrn_reflns_limit_l_max 15
_diffrn_reflns_limit_l_min -15
_diffrn_reflns_number 81220
_diffrn_reflns_theta_full 25.62
_diffrn_reflns_theta_max 25.62
_diffrn_reflns_theta_min 1.36
_exptl_absorpt_coefficient_mu 0.894
_exptl_absorpt_correction_type none
_exptl_crystal_colour yellow
_exptl_crystal_density_diffrn 1.705
_exptl_crystal_density_method 'not measured'
_exptl_crystal_description block
_exptl_crystal_F_000 1248
_exptl_crystal_size_max 0.25
_exptl_crystal_size_mid 0.25
_exptl_crystal_size_min 0.15
_refine_diff_density_max 0.303
_refine_diff_density_min -0.541
_refine_diff_density_rms 0.060
_refine_ls_extinction_method none
_refine_ls_goodness_of_fit_ref 1.129
_refine_ls_hydrogen_treatment constr
_refine_ls_matrix_type full
_refine_ls_number_parameters 352
_refine_ls_number_reflns 4524
_refine_ls_number_restraints 0
_refine_ls_restrained_S_all 1.129
_refine_ls_R_factor_all 0.0296
_refine_ls_R_factor_gt 0.0279
_refine_ls_shift/su_max 0.002
_refine_ls_shift/su_mean 0.000
_refine_ls_structure_factor_coef Fsqd
_refine_ls_weighting_details 'calc w=1/[\s^2^(Fo^2^)+(0.0318P)^2^+2.2699P] where P=(Fo^2^+2Fc^2^)/3'
_refine_ls_weighting_scheme calc
_refine_ls_wR_factor_gt 0.0689
_refine_ls_wR_factor_ref 0.0698
_reflns_number_gt 4318
_reflns_number_total 4524
_reflns_threshold_expression >2sigma(I)
_cod_data_source_file c0cc03011b.txt
_cod_data_source_block c:\23
_cod_depositor_comments
;
The following automatic conversions were performed:

'_refine_ls_hydrogen_treatment' value 'Constr' changed to 'constr'
according to
/usr/data/users/saulius/automatic-downloads/retrospective/RSC/lib/dictionaries/cif_core.dic
dictionary named 'cif_core.dic' version 2.4.2 from 2011-04-26.

Automatic conversion script
Id: cif_fix_values 2281 2013-09-26 08:29:07Z andrius 
;
_cod_original_sg_symbol_H-M p2(1)/c
_cod_database_code 7112960

loop_
_symmetry_equiv_pos_as_xyz
'x, y, z'
'-x, y+1/2, -z+1/2'
'-x, -y, -z'
'x, -y-1/2, z-1/2'

loop_
_atom_site_label
_atom_site_type_symbol
_atom_site_fract_x
_atom_site_fract_y
_atom_site_fract_z
_atom_site_U_iso_or_equiv
_atom_site_adp_type
_atom_site_occupancy
_atom_site_symmetry_multiplicity
_atom_site_calc_flag
_atom_site_refinement_flags
Ag1 Ag 0.519780(12) 0.384067(14) -0.444845(13) 0.02823(7) Uani 1 1 d .
O1 O 0.40353(11) 0.35349(17) 0.07611(12) 0.0362(4) Uani 1 1 d .
O2 O 0.26682(10) 0.37587(12) 0.00239(11) 0.0221(3) Uani 1 1 d .
O3 O -0.33300(10) 0.36406(14) 0.04541(12) 0.0289(4) Uani 1 1 d .
O4 O -0.20276(10) 0.34970(14) 0.13611(11) 0.0256(3) Uani 1 1 d .
O5 O 0.31882(13) 0.54336(16) -0.64160(15) 0.0447(5) Uani 1 1 d .
O6 O 0.35400(13) 0.42099(19) -0.52731(14) 0.0458(5) Uani 1 1 d .
O7 O 0.29251(17) 0.37420(17) -0.67182(15) 0.0534(6) Uani 1 1 d .
N1 N 0.46273(12) 0.39656(14) -0.29554(14) 0.0217(4) Uani 1 1 d .
N2 N -0.41885(12) 0.35338(15) 0.41128(14) 0.0240(4) Uani 1 1 d .
N3 N 0.32150(12) 0.44595(18) -0.61439(14) 0.0301(4) Uani 1 1 d .
C1 C 0.37457(15) 0.37958(17) -0.28579(17) 0.0232(4) Uani 1 1 d .
H1 H 0.3373 0.3727 -0.3461 0.028 Uiso 1 1 calc R
C2 C 0.33636(15) 0.37185(17) -0.19244(17) 0.0227(4) Uani 1 1 d .
H2 H 0.2740 0.3598 -0.1886 0.027 Uiso 1 1 calc R
C3 C 0.39028(14) 0.38197(16) -0.10356(17) 0.0204(4) Uani 1 1 d .
C4 C 0.48107(14) 0.40147(16) -0.11277(17) 0.0213(4) Uani 1 1 d .
H4 H 0.5194 0.4097 -0.0535 0.026 Uiso 1 1 calc R
C5 C 0.51458(14) 0.40869(17) -0.20932(16) 0.0211(4) Uani 1 1 d .
H5 H 0.5765 0.4227 -0.2153 0.025 Uiso 1 1 calc R
C6 C 0.35556(14) 0.36901(17) 0.00104(17) 0.0217(4) Uani 1 1 d .
C7 C 0.23093(15) 0.3600(2) 0.10429(16) 0.0255(5) Uani 1 1 d .
H7A H 0.2528 0.4182 0.1513 0.031 Uiso 1 1 calc R
H7B H 0.2509 0.2891 0.1329 0.031 Uiso 1 1 calc R
C8 C 0.13078(14) 0.36323(17) 0.09352(15) 0.0212(4) Uani 1 1 d .
C9 C 0.08198(14) 0.44731(17) 0.13892(15) 0.0213(4) Uani 1 1 d .
C10 C 0.12341(15) 0.53290(19) 0.19846(16) 0.0262(5) Uani 1 1 d .
H10 H 0.1864 0.5324 0.2103 0.031 Uiso 1 1 calc R
C11 C 0.07492(18) 0.61462(19) 0.23829(19) 0.0319(5) Uani 1 1 d .
H11 H 0.1042 0.6703 0.2773 0.038 Uiso 1 1 calc R
C12 C -0.01937(18) 0.61748(19) 0.22205(19) 0.0329(5) Uani 1 1 d .
H12 H -0.0529 0.6752 0.2496 0.040 Uiso 1 1 calc R
C13 C -0.06158(16) 0.53769(19) 0.16717(17) 0.0277(5) Uani 1 1 d .
H13 H -0.1247 0.5404 0.1573 0.033 Uiso 1 1 calc R
C14 C -0.01370(14) 0.44956(17) 0.12374(15) 0.0215(4) Uani 1 1 d .
C15 C -0.05759(14) 0.36704(18) 0.06604(16) 0.0220(4) Uani 1 1 d .
C16 C -0.00933(14) 0.28049(18) 0.02595(16) 0.0230(4) Uani 1 1 d .
C17 C -0.05106(17) 0.1917(2) -0.02880(18) 0.0320(5) Uani 1 1 d .
H17 H -0.1144 0.1887 -0.0352 0.038 Uiso 1 1 calc R
C18 C -0.0027(2) 0.1120(2) -0.0717(2) 0.0394(6) Uani 1 1 d .
H18 H -0.0322 0.0551 -0.1087 0.047 Uiso 1 1 calc R
C19 C 0.0916(2) 0.1132(2) -0.0618(2) 0.0385(6) Uani 1 1 d .
H19 H 0.1251 0.0578 -0.0931 0.046 Uiso 1 1 calc R
C20 C 0.13445(16) 0.19317(19) -0.00779(18) 0.0306(5) Uani 1 1 d .
H20 H 0.1978 0.1918 -0.0005 0.037 Uiso 1 1 calc R
C21 C 0.08640(14) 0.27956(17) 0.03840(16) 0.0226(4) Uani 1 1 d .
C22 C -0.15643(14) 0.37649(19) 0.04321(17) 0.0258(5) Uani 1 1 d .
H22A H -0.1716 0.4514 0.0210 0.031 Uiso 1 1 calc R
H22B H -0.1750 0.3260 -0.0126 0.031 Uiso 1 1 calc R
C23 C -0.29175(14) 0.35242(17) 0.12578(16) 0.0214(4) Uani 1 1 d .
C24 C -0.33413(14) 0.34557(17) 0.22670(16) 0.0201(4) Uani 1 1 d .
C25 C -0.42659(14) 0.34271(17) 0.22878(16) 0.0212(4) Uani 1 1 d .
H25 H -0.4621 0.3385 0.1670 0.025 Uiso 1 1 calc R
C26 C -0.46603(14) 0.34609(17) 0.32214(16) 0.0225(4) Uani 1 1 d .
H26 H -0.5293 0.3431 0.3233 0.027 Uiso 1 1 calc R
C27 C -0.32918(15) 0.3551(2) 0.40909(17) 0.0277(5) Uani 1 1 d .
H27 H -0.2953 0.3598 0.4720 0.033 Uiso 1 1 calc R
C28 C -0.28458(14) 0.3502(2) 0.31925(17) 0.0268(5) Uani 1 1 d .
H28 H -0.2212 0.3501 0.3204 0.032 Uiso 1 1 calc R

loop_
_atom_site_aniso_label
_atom_site_aniso_U_11
_atom_site_aniso_U_22
_atom_site_aniso_U_33
_atom_site_aniso_U_23
_atom_site_aniso_U_13
_atom_site_aniso_U_12
Ag1 0.03117(11) 0.03179(11) 0.02236(11) 0.00281(7) 0.00874(7) 0.00006(7)
O1 0.0220(8) 0.0652(12) 0.0213(8) 0.0069(8) -0.0019(6) 0.0010(8)
O2 0.0188(7) 0.0299(8) 0.0178(7) 0.0020(6) 0.0024(6) 0.0023(6)
O3 0.0228(8) 0.0418(9) 0.0222(8) -0.0022(7) -0.0009(6) 0.0009(7)
O4 0.0176(7) 0.0380(9) 0.0214(7) 0.0071(7) 0.0025(6) 0.0012(6)
O5 0.0429(11) 0.0498(12) 0.0410(11) 0.0131(9) -0.0008(8) -0.0131(9)
O6 0.0418(11) 0.0679(13) 0.0267(9) 0.0083(9) -0.0096(8) 0.0015(10)
O7 0.0760(15) 0.0501(12) 0.0331(11) -0.0156(9) -0.0099(10) 0.0067(10)
N1 0.0264(9) 0.0170(8) 0.0219(9) 0.0001(7) 0.0048(7) -0.0010(7)
N2 0.0259(9) 0.0230(9) 0.0237(9) 0.0027(7) 0.0061(7) 0.0005(7)
N3 0.0210(9) 0.0475(13) 0.0221(10) 0.0023(9) 0.0031(7) 0.0016(8)
C1 0.0259(11) 0.0216(11) 0.0220(11) 0.0001(8) -0.0001(9) -0.0023(8)
C2 0.0206(10) 0.0221(10) 0.0252(11) -0.0004(8) 0.0002(8) -0.0005(8)
C3 0.0223(10) 0.0173(10) 0.0217(11) -0.0006(8) 0.0024(8) 0.0020(8)
C4 0.0211(10) 0.0179(10) 0.0247(11) -0.0015(8) -0.0011(8) 0.0006(8)
C5 0.0207(10) 0.0190(10) 0.0236(10) -0.0017(8) 0.0019(8) 0.0003(8)
C6 0.0194(10) 0.0232(10) 0.0225(11) 0.0005(8) 0.0010(8) 0.0010(8)
C7 0.0243(11) 0.0355(12) 0.0170(10) 0.0027(9) 0.0039(8) 0.0050(9)
C8 0.0213(10) 0.0259(11) 0.0165(10) 0.0046(8) 0.0027(8) 0.0015(8)
C9 0.0245(10) 0.0244(11) 0.0151(9) 0.0038(8) 0.0026(8) 0.0004(8)
C10 0.0285(11) 0.0300(12) 0.0203(10) 0.0016(9) 0.0017(9) -0.0023(9)
C11 0.0449(14) 0.0269(12) 0.0241(12) -0.0034(9) 0.0025(10) -0.0027(10)
C12 0.0439(14) 0.0277(12) 0.0278(12) -0.0025(9) 0.0097(11) 0.0075(10)
C13 0.0290(11) 0.0292(12) 0.0254(11) 0.0032(9) 0.0073(9) 0.0054(9)
C14 0.0238(10) 0.0236(10) 0.0176(10) 0.0046(8) 0.0052(8) 0.0029(8)
C15 0.0208(10) 0.0281(11) 0.0173(10) 0.0049(8) 0.0019(8) -0.0003(8)
C16 0.0258(11) 0.0250(11) 0.0184(10) 0.0042(8) 0.0020(8) -0.0008(9)
C17 0.0327(12) 0.0326(13) 0.0306(12) -0.0009(10) -0.0001(10) -0.0061(10)
C18 0.0517(16) 0.0296(13) 0.0369(14) -0.0086(11) 0.0010(12) -0.0082(11)
C19 0.0475(15) 0.0285(13) 0.0404(15) -0.0076(10) 0.0124(12) 0.0029(11)
C20 0.0324(12) 0.0275(12) 0.0325(12) -0.0002(10) 0.0096(10) 0.0038(9)
C21 0.0258(11) 0.0239(11) 0.0187(10) 0.0041(8) 0.0061(8) 0.0014(8)
C22 0.0215(11) 0.0359(12) 0.0201(11) 0.0060(9) 0.0028(8) 0.0000(9)
C23 0.0207(10) 0.0201(10) 0.0234(11) -0.0005(8) 0.0017(8) -0.0003(8)
C24 0.0211(10) 0.0178(10) 0.0215(10) 0.0014(8) 0.0023(8) 0.0006(8)
C25 0.0207(10) 0.0161(10) 0.0265(11) 0.0000(8) -0.0003(8) -0.0005(8)
C26 0.0223(10) 0.0177(10) 0.0278(11) -0.0005(8) 0.0045(8) -0.0015(8)
C27 0.0264(11) 0.0339(12) 0.0229(11) 0.0040(9) 0.0013(9) 0.0027(9)
C28 0.0197(10) 0.0350(12) 0.0256(11) 0.0054(10) 0.0001(8) 0.0029(9)

loop_
_atom_type_symbol
_atom_type_description
_atom_type_scat_dispersion_real
_atom_type_scat_dispersion_imag
_atom_type_scat_source
C C 0.0033 0.0016 'International Tables Vol C Tables 4.2.6.8 and 6.1.1.4'
Ag Ag -0.8971 1.1015 'International Tables Vol C Tables 4.2.6.8 and 6.1.1.4'
N N 0.0061 0.0033 'International Tables Vol C Tables 4.2.6.8 and 6.1.1.4'
O O 0.0106 0.0060 'International Tables Vol C Tables 4.2.6.8 and 6.1.1.4'
H H 0.0000 0.0000 'International Tables Vol C Tables 4.2.6.8 and 6.1.1.4'

loop_
_geom_angle_atom_site_label_1
_geom_angle_atom_site_label_2
_geom_angle_atom_site_label_3
_geom_angle
_geom_angle_site_symmetry_1
_geom_angle_site_symmetry_3
N2 Ag1 N1 173.58(7) 1_654 .
N2 Ag1 Ag1 80.98(5) 1_654 3_664
N1 Ag1 Ag1 105.44(5) . 3_664
C6 O2 C7 114.03(16) . .
C23 O4 C22 114.72(16) . .
C1 N1 C5 118.00(19) . .
C1 N1 Ag1 119.96(15) . .
C5 N1 Ag1 121.61(14) . .
C26 N2 C27 118.23(19) . .
C26 N2 Ag1 122.68(14) . 1_456
C27 N2 Ag1 118.57(15) . 1_456
O7 N3 O5 120.6(2) . .
O7 N3 O6 119.5(2) . .
O5 N3 O6 119.9(2) . .
N1 C1 C2 122.8(2) . .
N1 C1 H1 118.6 . .
C2 C1 H1 118.6 . .
C1 C2 C3 119.1(2) . .
C1 C2 H2 120.5 . .
C3 C2 H2 120.5 . .
C2 C3 C4 118.6(2) . .
C2 C3 C6 122.85(19) . .
C4 C3 C6 118.56(19) . .
C5 C4 C3 119.0(2) . .
C5 C4 H4 120.5 . .
C3 C4 H4 120.5 . .
N1 C5 C4 122.49(19) . .
N1 C5 H5 118.8 . .
C4 C5 H5 118.8 . .
O1 C6 O2 124.0(2) . .
O1 C6 C3 122.9(2) . .
O2 C6 C3 113.10(18) . .
O2 C7 C8 108.32(17) . .
O2 C7 H7A 110.0 . .
C8 C7 H7A 110.0 . .
O2 C7 H7B 110.0 . .
C8 C7 H7B 110.0 . .
H7A C7 H7B 108.4 . .
C21 C8 C9 120.60(19) . .
C21 C8 C7 118.51(19) . .
C9 C8 C7 120.88(19) . .
C8 C9 C10 123.1(2) . .
C8 C9 C14 119.14(19) . .
C10 C9 C14 117.78(19) . .
C11 C10 C9 121.7(2) . .
C11 C10 H10 119.2 . .
C9 C10 H10 119.2 . .
C10 C11 C12 120.4(2) . .
C10 C11 H11 119.8 . .
C12 C11 H11 119.8 . .
C13 C12 C11 120.0(2) . .
C13 C12 H12 120.0 . .
C11 C12 H12 120.0 . .
C12 C13 C14 121.9(2) . .
C12 C13 H13 119.1 . .
C14 C13 H13 119.1 . .
C15 C14 C13 121.8(2) . .
C15 C14 C9 119.92(19) . .
C13 C14 C9 118.3(2) . .
C16 C15 C14 120.70(19) . .
C16 C15 C22 120.3(2) . .
C14 C15 C22 118.92(19) . .
C15 C16 C17 123.0(2) . .
C15 C16 C21 119.50(19) . .
C17 C16 C21 117.5(2) . .
C18 C17 C16 121.8(2) . .
C18 C17 H17 119.1 . .
C16 C17 H17 119.1 . .
C17 C18 C19 120.3(2) . .
C17 C18 H18 119.8 . .
C19 C18 H18 119.8 . .
C20 C19 C18 120.3(2) . .
C20 C19 H19 119.8 . .
C18 C19 H19 119.8 . .
C19 C20 C21 121.5(2) . .
C19 C20 H20 119.3 . .
C21 C20 H20 119.3 . .
C8 C21 C20 121.6(2) . .
C8 C21 C16 119.99(19) . .
C20 C21 C16 118.4(2) . .
O4 C22 C15 108.46(17) . .
O4 C22 H22A 110.0 . .
C15 C22 H22A 110.0 . .
O4 C22 H22B 110.0 . .
C15 C22 H22B 110.0 . .
H22A C22 H22B 108.4 . .
O3 C23 O4 124.4(2) . .
O3 C23 C24 123.80(19) . .
O4 C23 C24 111.75(18) . .
C25 C24 C28 118.67(19) . .
C25 C24 C23 118.84(19) . .
C28 C24 C23 122.31(19) . .
C26 C25 C24 118.9(2) . .
C26 C25 H25 120.6 . .
C24 C25 H25 120.6 . .
N2 C26 C25 122.77(19) . .
N2 C26 H26 118.6 . .
C25 C26 H26 118.6 . .
N2 C27 C28 122.6(2) . .
N2 C27 H27 118.7 . .
C28 C27 H27 118.7 . .
C27 C28 C24 118.8(2) . .
C27 C28 H28 120.6 . .
C24 C28 H28 120.6 . .

loop_
_geom_bond_atom_site_label_1
_geom_bond_atom_site_label_2
_geom_bond_distance
_geom_bond_site_symmetry_2
Ag1 N2 2.1617(19) 1_654
Ag1 N1 2.1693(19) .
Ag1 Ag1 3.2400(7) 3_664
O1 C6 1.207(3) .
O2 C6 1.334(3) .
O2 C7 1.471(3) .
O3 C23 1.204(3) .
O4 C23 1.335(3) .
O4 C22 1.462(3) .
O5 N3 1.250(3) .
O6 N3 1.257(3) .
O7 N3 1.226(3) .
N1 C1 1.349(3) .
N1 C5 1.350(3) .
N2 C26 1.340(3) .
N2 C27 1.346(3) .
N2 Ag1 2.1617(19) 1_456
C1 C2 1.373(3) .
C1 H1 0.9500 .
C2 C3 1.392(3) .
C2 H2 0.9500 .
C3 C4 1.392(3) .
C3 C6 1.492(3) .
C4 C5 1.381(3) .
C4 H4 0.9500 .
C5 H5 0.9500 .
C7 C8 1.502(3) .
C7 H7A 0.9900 .
C7 H7B 0.9900 .
C8 C21 1.407(3) .
C8 C9 1.412(3) .
C9 C10 1.435(3) .
C9 C14 1.439(3) .
C10 C11 1.357(3) .
C10 H10 0.9500 .
C11 C12 1.420(4) .
C11 H11 0.9500 .
C12 C13 1.356(4) .
C12 H12 0.9500 .
C13 C14 1.431(3) .
C13 H13 0.9500 .
C14 C15 1.411(3) .
C15 C16 1.402(3) .
C15 C22 1.503(3) .
C16 C17 1.434(3) .
C16 C21 1.437(3) .
C17 C18 1.356(4) .
C17 H17 0.9500 .
C18 C19 1.413(4) .
C18 H18 0.9500 .
C19 C20 1.357(4) .
C19 H19 0.9500 .
C20 C21 1.432(3) .
C20 H20 0.9500 .
C22 H22A 0.9900 .
C22 H22B 0.9900 .
C23 C24 1.491(3) .
C24 C25 1.388(3) .
C24 C28 1.393(3) .
C25 C26 1.379(3) .
C25 H25 0.9500 .
C26 H26 0.9500 .
C27 C28 1.377(3) .
C27 H27 0.9500 .
C28 H28 0.9500 .

loop_
_geom_hbond_atom_site_label_D
_geom_hbond_atom_site_label_H
_geom_hbond_atom_site_label_A
_geom_hbond_distance_DH
_geom_hbond_distance_HA
_geom_hbond_distance_DA
_geom_hbond_angle_DHA
_geom_hbond_site_symmetry_A
_geom_hbond_publ_flag
C1 H1 O6 0.9500(0) 2.4700(0) 3.200(3) 134.0(0) . yes
C4 H4 O3 0.9500(0) 2.5800(0) 3.429(3) 149.640(22) 1_655 yes
C5 H5 O5 0.9500(0) 2.5300(0) 3.286(3) 136.863(21) 3_664 yes
C7 H7A O7 0.9900(0) 2.4200(0) 3.036(3) 119.547(18) 1_556 yes
C20 H20 O2 0.9500(0) 2.4900(0) 2.998(3) 113.0(0) . yes
C22 H22A O2 0.9900(0) 2.5700(0) 3.506(3) 157.528(11) 3_565 yes
C25 H25 O1 0.9500(0) 2.3000(0) 3.170(3) 151.773(22) 1_455 yes
C27 H27 O5 0.9500(0) 2.5500(0) 3.284(3) 133.734(18) 3_565 yes
